data_7103419
loop_
_publ_author_name
'Varotto, Alessandro'
'Todaro, Louis'
'Vinodu, Mikki'
'Koehne, Jessica'
'Liu, Gang-yu'
'Drain, Charles M'

_publ_section_title
;
 Self-organization of a new fluorous porphyrin and C60 films on
 indium-tin-oxide electrode.
;
_journal_issue 40
_journal_name_full 'Chemical communications (Cambridge, England)'
_journal_page_first 4921
_journal_page_last 4923
_journal_paper_doi 10.1039/b806795c
_journal_year 2008
_chemical_formula_sum 'C104 H50 F100 N4 O4 S4'
_chemical_formula_weight 3447.72
_chemical_name_systematic
;
?
;
_space_group_IT_number 2
_symmetry_cell_setting triclinic
_symmetry_space_group_name_Hall '-P 1'
_symmetry_space_group_name_H-M 'P -1'
_atom_sites_solution_hydrogens geom
_atom_sites_solution_primary direct
_atom_sites_solution_secondary difmap
_audit_creation_method SHELXL-97
_cell_angle_alpha 87.69(3)
_cell_angle_beta 88.34(3)
_cell_angle_gamma 77.12(3)
_cell_formula_units_Z 1
_cell_length_a 9.3570(19)
_cell_length_b 10.938(2)
_cell_length_c 30.832(6)
_cell_measurement_reflns_used 12247
_cell_measurement_temperature 100(2)
_cell_measurement_theta_max 27.56
_cell_measurement_theta_min 2.96
_cell_volume 3073.1(11)
_computing_cell_refinement 'Bruker XSCANS'
_computing_data_collection 'Bruker XSCANS'
_computing_data_reduction 'Bruker SHELXTL'
_computing_molecular_graphics 'Bruker SHELXTL'
_computing_publication_material 'Bruker SHELXTL'
_computing_structure_refinement 'SHELXL-97 (Sheldrick, 1997)'
_computing_structure_solution 'SHELXS-97 (Sheldrick, 1990)'
_diffrn_ambient_temperature 100(2)
_diffrn_measured_fraction_theta_full 0.861
_diffrn_measured_fraction_theta_max 0.861
_diffrn_measurement_device_type 'Bruker-Nonius KappaCCD'
_diffrn_measurement_method '\w scans'
_diffrn_radiation_monochromator graphite
_diffrn_radiation_source 'fine-focus sealed tube'
_diffrn_radiation_type MoK\a
_diffrn_radiation_wavelength 0.71073
_diffrn_reflns_av_R_equivalents 0.0860
_diffrn_reflns_av_sigmaI/netI 0.1152
_diffrn_reflns_limit_h_max 12
_diffrn_reflns_limit_h_min -12
_diffrn_reflns_limit_k_max 14
_diffrn_reflns_limit_k_min -14
_diffrn_reflns_limit_l_max 38
_diffrn_reflns_limit_l_min -39
_diffrn_reflns_number 25263
_diffrn_reflns_theta_full 27.56
_diffrn_reflns_theta_max 27.56
_diffrn_reflns_theta_min 2.96
_exptl_absorpt_coefficient_mu 0.284
_exptl_absorpt_correction_T_max 0.9777
_exptl_absorpt_correction_T_min 0.9455
_exptl_absorpt_correction_type integration
_exptl_absorpt_process_details numerical
_exptl_crystal_density_diffrn 1.863
_exptl_crystal_density_method 'not measured'
_exptl_crystal_F_000 1698
_exptl_crystal_size_max 0.20
_exptl_crystal_size_mid 0.20
_exptl_crystal_size_min 0.08
_refine_diff_density_max 0.380
_refine_diff_density_min -0.473
_refine_diff_density_rms 0.086
_refine_ls_extinction_method none
_refine_ls_goodness_of_fit_ref 1.151
_refine_ls_hydrogen_treatment constr
_refine_ls_matrix_type full
_refine_ls_number_parameters 973
_refine_ls_number_reflns 12247
_refine_ls_number_restraints 0
_refine_ls_restrained_S_all 1.151
_refine_ls_R_factor_all 0.1858
_refine_ls_R_factor_gt 0.1011
_refine_ls_shift/su_max 0.000
_refine_ls_shift/su_mean 0.000
_refine_ls_structure_factor_coef Fsqd
_refine_ls_weighting_details 'calc w=1/[\s^2^(Fo^2^)+(0.0000P)^2^+12.8529P] where P=(Fo^2^+2Fc^2^)/3'
_refine_ls_weighting_scheme calc
_refine_ls_wR_factor_gt 0.1581
_refine_ls_wR_factor_ref 0.1913
_reflns_number_gt 6936
_reflns_number_total 12247
_reflns_threshold_expression >2sigma(I)
_cod_data_source_file b806795c.txt
_cod_data_source_block x1611l
_cod_depositor_comments
;
The following automatic conversions were performed:
'_symmetry_cell_setting' value 'Triclinic' changed to 'triclinic'
according to '/home/saulius/struct/CIF-dictionaries/cif_core.dic'
dictionary named 'cif_core.dic' version 2.4.1 from 2010-06-29.

Automatic conversion script
Id: cif_fix_enum 1527 2010-12-29 10:47:43Z saulius 
;
_cod_original_sg_symbol_H-M P-1
_cod_database_code 7103419

loop_
_symmetry_equiv_pos_as_xyz
'x, y, z'
'-x, -y, -z'

loop_
_atom_site_label
_atom_site_type_symbol
_atom_site_fract_x
_atom_site_fract_y
_atom_site_fract_z
_atom_site_U_iso_or_equiv
_atom_site_adp_type
_atom_site_occupancy
_atom_site_symmetry_multiplicity
_atom_site_calc_flag
_atom_site_refinement_flags
_atom_site_disorder_assembly
_atom_site_disorder_group
S1 S 1.2458(2) 0.7897(2) 0.33431(7) 0.0610(6) Uani 1 1 d . . .
S2 S 0.35924(19) 0.02961(18) 0.25960(5) 0.0396(5) Uani 1 1 d . . .
F22 F 1.0688(4) 0.5543(4) 0.46232(12) 0.0464(10) Uani 1 1 d . . .
F23 F 1.2758(4) 0.6337(4) 0.41684(14) 0.0549(12) Uani 1 1 d . . .
F25 F 0.9340(5) 0.8019(4) 0.30807(12) 0.0551(12) Uani 1 1 d . . .
F26 F 0.7267(4) 0.7217(4) 0.35432(11) 0.0431(10) Uani 1 1 d . . .
F32 F 0.5591(4) 0.0526(4) 0.41080(11) 0.0428(10) Uani 1 1 d . . .
F33 F 0.5239(4) -0.0710(4) 0.34074(12) 0.0470(10) Uani 1 1 d . . .
F35 F 0.2470(4) 0.3017(4) 0.27642(11) 0.0463(10) Uani 1 1 d . . .
F36 F 0.2755(4) 0.4233(4) 0.34749(12) 0.0497(11) Uani 1 1 d . . .
F63B F 1.5200(4) 0.4690(4) 0.25481(13) 0.0506(11) Uani 1 1 d . . .
F63A F 1.4769(4) 0.6326(4) 0.21157(11) 0.0514(11) Uani 1 1 d . . .
F64B F 1.7751(4) 0.5129(4) 0.27727(11) 0.0485(11) Uani 1 1 d . . .
F64A F 1.7274(4) 0.6974(4) 0.24509(12) 0.0473(11) Uani 1 1 d . . .
F65A F 1.7381(4) 0.4168(4) 0.19436(11) 0.0407(10) Uani 1 1 d . . .
F65B F 1.7360(4) 0.6048(4) 0.16803(11) 0.0426(10) Uani 1 1 d . . .
F66A F 1.9937(4) 0.5878(4) 0.22084(11) 0.0448(10) Uani 1 1 d . . .
F66B F 1.9978(4) 0.3874(4) 0.22543(12) 0.0505(11) Uani 1 1 d . . .
F67A F 2.0079(4) 0.5887(4) 0.13560(11) 0.0383(9) Uani 1 1 d . . .
F67B F 1.9613(4) 0.4024(4) 0.13367(11) 0.0416(10) Uani 1 1 d . . .
F68A F 2.2123(4) 0.2922(4) 0.16584(12) 0.0442(10) Uani 1 1 d . . .
F68B F 2.2513(4) 0.4650(4) 0.19039(11) 0.0449(10) Uani 1 1 d . . .
F69A F 2.2000(4) 0.4167(4) 0.08139(11) 0.0432(10) Uani 1 1 d . . .
F69B F 2.2900(4) 0.5579(4) 0.11271(12) 0.0434(10) Uani 1 1 d . . .
F70A F 2.4985(4) 0.3448(4) 0.15095(11) 0.0380(9) Uani 1 1 d . . .
F70B F 2.4232(4) 0.2369(4) 0.10185(11) 0.0395(9) Uani 1 1 d . . .
F71A F 2.5768(4) 0.5000(4) 0.09411(12) 0.0424(10) Uani 1 1 d . . .
F71B F 2.4583(4) 0.4388(4) 0.04175(11) 0.0441(10) Uani 1 1 d . . .
F72A F 2.7513(4) 0.3641(4) 0.03614(13) 0.0566(12) Uani 1 1 d . . .
F72B F 2.7596(4) 0.2680(4) 0.09879(12) 0.0478(10) Uani 1 1 d . . .
F72C F 2.6480(4) 0.2080(4) 0.04623(12) 0.0497(11) Uani 1 1 d . . .
F83A F 0.6763(4) 0.0694(4) 0.14946(10) 0.0377(9) Uani 1 1 d . . .
F83B F 0.7623(4) 0.1592(4) 0.20144(12) 0.0427(10) Uani 1 1 d . . .
F84A F 0.9601(4) -0.0575(4) 0.22051(11) 0.0432(10) Uani 1 1 d . . .
F84B F 0.8614(4) -0.1555(4) 0.17290(12) 0.0455(10) Uani 1 1 d . . .
F85A F 0.9974(4) 0.1128(4) 0.15099(12) 0.0444(10) Uani 1 1 d . . .
F85B F 0.9312(4) -0.0160(4) 0.10788(11) 0.0448(10) Uani 1 1 d . . .
F86A F 1.1449(4) -0.2088(4) 0.15500(12) 0.0439(10) Uani 1 1 d . . .
F86B F 1.2243(4) -0.0505(4) 0.17763(11) 0.0438(10) Uani 1 1 d . . .
F87A F 1.2074(4) 0.0405(4) 0.08856(11) 0.0431(10) Uani 1 1 d . . .
F87B F 1.1810(4) -0.1462(4) 0.07323(11) 0.0435(10) Uani 1 1 d . . .
F88A F 1.4588(4) -0.0441(4) 0.12312(11) 0.0427(10) Uani 1 1 d . . .
F88B F 1.4280(4) -0.2357(4) 0.13049(11) 0.0417(10) Uani 1 1 d . . .
F89A F 1.4200(4) -0.0687(4) 0.03141(11) 0.0387(9) Uani 1 1 d . . .
F89B F 1.4505(4) -0.2700(3) 0.04720(11) 0.0361(9) Uani 1 1 d . . .
F90A F 1.6995(4) -0.2369(4) 0.09687(11) 0.0457(10) Uani 1 1 d . . .
F90B F 1.6730(4) -0.0585(4) 0.06059(11) 0.0442(10) Uani 1 1 d . . .
F91A F 1.6576(4) -0.1968(4) -0.01520(11) 0.0418(10) Uani 1 1 d . . .
F91B F 1.7303(4) -0.3656(4) 0.02582(12) 0.0471(10) Uani 1 1 d . . .
F92A F 1.8990(4) -0.1148(4) 0.00540(13) 0.0575(12) Uani 1 1 d . . .
F92B F 1.9484(5) -0.3019(5) -0.01784(14) 0.0683(14) Uani 1 1 d . . .
F92C F 1.9650(4) -0.2716(5) 0.05018(13) 0.0618(13) Uani 1 1 d . . .
N1 N 0.6408(5) 0.6213(5) 0.50766(14) 0.0280(12) Uani 1 1 d . . .
H1A H 0.5855 0.5672 0.5042 0.034 Uiso 0.50 1 calc PR . .
N2 N 0.5893(5) 0.4649(5) 0.43958(15) 0.0288(12) Uani 1 1 d . . .
H2A H 0.5480 0.4853 0.4651 0.035 Uiso 0.50 1 calc PR . .
C1 C 0.6427(7) 0.6894(6) 0.54376(19) 0.0320(15) Uani 1 1 d . . .
C2 C 0.7472(7) 0.7663(6) 0.53618(19) 0.0346(16) Uani 1 1 d . . .
H2B H 0.7718 0.8223 0.5560 0.042 Uiso 1 1 calc R . .
C3 C 0.8044(7) 0.7449(6) 0.49577(19) 0.0349(16) Uani 1 1 d . . .
H3A H 0.8748 0.7847 0.4819 0.042 Uiso 1 1 calc R . .
C4 C 0.7408(6) 0.6520(6) 0.47748(18) 0.0289(15) Uani 1 1 d . . .
C5 C 0.7731(6) 0.5954(6) 0.43740(17) 0.0276(14) Uani 1 1 d . . .
C6 C 0.7043(6) 0.5082(6) 0.42057(19) 0.0308(15) Uani 1 1 d . . .
C7 C 0.7394(7) 0.4516(6) 0.37908(19) 0.0338(16) Uani 1 1 d . . .
H7A H 0.8146 0.4650 0.3593 0.041 Uiso 1 1 calc R . .
C8 C 0.6471(7) 0.3771(6) 0.37353(19) 0.0336(16) Uani 1 1 d . . .
H8A H 0.6443 0.3279 0.3490 0.040 Uiso 1 1 calc R . .
C9 C 0.5513(7) 0.3846(6) 0.41175(18) 0.0290(14) Uani 1 1 d . . .
C10 C 0.4441(7) 0.3163(6) 0.41882(19) 0.0307(15) Uani 1 1 d . . .
C21 C 0.8897(7) 0.6364(6) 0.41034(18) 0.0306(15) Uani 1 1 d . . .
C22 C 1.0312(7) 0.6173(7) 0.4241(2) 0.0373(17) Uani 1 1 d . . .
C23 C 1.1401(7) 0.6577(7) 0.3999(2) 0.0401(18) Uani 1 1 d . . .
C24 C 1.1123(7) 0.7213(6) 0.3611(2) 0.0377(17) Uani 1 1 d . . .
C25 C 0.9702(8) 0.7407(7) 0.3460(2) 0.0418(18) Uani 1 1 d . . .
C26 C 0.8613(7) 0.6994(6) 0.37020(19) 0.0339(16) Uani 1 1 d . . .
C31 C 0.4183(6) 0.2403(6) 0.38149(18) 0.0298(15) Uani 1 1 d . . .
C32 C 0.4772(7) 0.1152(6) 0.37826(19) 0.0291(15) Uani 1 1 d . . .
C33 C 0.4600(7) 0.0505(6) 0.3423(2) 0.0322(15) Uani 1 1 d . . .
C34 C 0.3832(7) 0.1114(7) 0.30658(19) 0.0336(16) Uani 1 1 d . . .
C35 C 0.3233(7) 0.2350(7) 0.3098(2) 0.0350(16) Uani 1 1 d . . .
C36 C 0.3380(7) 0.2998(7) 0.3457(2) 0.0343(16) Uani 1 1 d . . .
C61 C 1.3095(7) 0.6835(7) 0.2904(2) 0.048(2) Uani 1 1 d . . .
H61A H 1.2823 0.6021 0.2967 0.057 Uiso 1 1 calc R . .
H61B H 1.2639 0.7197 0.2629 0.057 Uiso 1 1 calc R . .
C62 C 1.4741(7) 0.6646(7) 0.2866(2) 0.0389(17) Uani 1 1 d . . .
H62A H 1.4992 0.7478 0.2832 0.047 Uiso 1 1 calc R . .
H62B H 1.5175 0.6242 0.3139 0.047 Uiso 1 1 calc R . .
C63 C 1.5415(7) 0.5869(7) 0.2497(2) 0.0374(17) Uani 1 1 d . . .
C64 C 1.7059(7) 0.5798(6) 0.2432(2) 0.0342(16) Uani 1 1 d . . .
C65 C 1.7813(7) 0.5228(6) 0.20146(19) 0.0311(15) Uani 1 1 d . . .
C66 C 1.9505(7) 0.4941(7) 0.20165(19) 0.0344(16) Uani 1 1 d . . .
C67 C 2.0263(7) 0.4762(7) 0.15602(19) 0.0339(16) Uani 1 1 d . . .
C68 C 2.1933(7) 0.4161(7) 0.1577(2) 0.0339(16) Uani 1 1 d . . .
C69 C 2.2786(7) 0.4377(6) 0.1152(2) 0.0330(16) Uani 1 1 d . . .
C70 C 2.4354(7) 0.3514(7) 0.1119(2) 0.0328(16) Uani 1 1 d . . .
C71 C 2.5359(7) 0.4005(6) 0.0776(2) 0.0316(15) Uani 1 1 d . . .
C72 C 2.6763(7) 0.3070(7) 0.0649(2) 0.0348(16) Uani 1 1 d . . .
C81 C 0.4851(7) 0.0868(7) 0.2217(2) 0.0389(17) Uani 1 1 d . . .
H81A H 0.4449 0.0940 0.1921 0.047 Uiso 1 1 calc R . .
H81B H 0.4932 0.1715 0.2299 0.047 Uiso 1 1 calc R . .
C82 C 0.6365(7) 0.0002(6) 0.22136(19) 0.0358(16) Uani 1 1 d . . .
H82A H 0.6780 -0.0054 0.2507 0.043 Uiso 1 1 calc R . .
H82B H 0.6284 -0.0850 0.2137 0.043 Uiso 1 1 calc R . .
C83 C 0.7386(7) 0.0473(6) 0.18903(18) 0.0302(15) Uani 1 1 d . . .
C84 C 0.8868(7) -0.0433(6) 0.18285(19) 0.0327(16) Uani 1 1 d . . .
C85 C 0.9896(7) -0.0063(6) 0.14650(19) 0.0326(16) Uani 1 1 d . . .
C86 C 1.1490(7) -0.0891(7) 0.14622(19) 0.0342(16) Uani 1 1 d . . .
C87 C 1.2321(7) -0.0793(7) 0.10236(19) 0.0346(16) Uani 1 1 d . . .
C88 C 1.4013(7) -0.1311(6) 0.10498(18) 0.0286(14) Uani 1 1 d . . .
C89 C 1.4785(7) -0.1623(6) 0.0600(2) 0.0318(15) Uani 1 1 d . . .
C90 C 1.6453(7) -0.1728(6) 0.06009(19) 0.0337(16) Uani 1 1 d . . .
C91 C 1.7304(7) -0.2435(7) 0.0219(2) 0.0378(17) Uani 1 1 d . . .
C92 C 1.8883(7) -0.2309(8) 0.0144(2) 0.0454(19) Uani 1 1 d . . .
O101 O 1.1013(7) 0.9064(7) 0.45056(19) 0.099(3) Uani 1 1 d . . .
C101 C 1.2061(10) 0.8727(8) 0.4740(3) 0.065(2) Uani 1 1 d . . .
C102 C 1.1862(10) 0.8304(9) 0.5196(3) 0.076(3) Uani 1 1 d . . .
H10A H 1.0815 0.8374 0.5260 0.114 Uiso 1 1 calc R . .
H10B H 1.2251 0.8830 0.5391 0.114 Uiso 1 1 calc R . .
H10C H 1.2387 0.7427 0.5237 0.114 Uiso 1 1 calc R . .
C103 C 1.3584(11) 0.8684(9) 0.4588(3) 0.080(3) Uani 1 1 d . . .
H10D H 1.3583 0.8987 0.4285 0.120 Uiso 1 1 calc R . .
H10E H 1.4158 0.7818 0.4611 0.120 Uiso 1 1 calc R . .
H10F H 1.4022 0.9217 0.4768 0.120 Uiso 1 1 calc R . .
O201 O 0.7522(6) 0.0907(6) 0.31869(19) 0.0748(19) Uani 1 1 d . . .
C201 C 0.8699(9) 0.1097(7) 0.3263(2) 0.049(2) Uani 1 1 d . . .
C202 C 0.9459(9) 0.1808(9) 0.2947(2) 0.067(3) Uani 1 1 d . . .
H20A H 0.8878 0.2015 0.2684 0.100 Uiso 1 1 calc R . .
H20B H 1.0427 0.1295 0.2872 0.100 Uiso 1 1 calc R . .
H20C H 0.9574 0.2583 0.3076 0.100 Uiso 1 1 calc R . .
C203 C 0.9448(13) 0.0718(10) 0.3680(3) 0.103(4) Uani 1 1 d . . .
H20D H 0.8860 0.0259 0.3865 0.155 Uiso 1 1 calc R . .
H20E H 0.9561 0.1468 0.3827 0.155 Uiso 1 1 calc R . .
H20F H 1.0416 0.0177 0.3624 0.155 Uiso 1 1 calc R . .

loop_
_atom_site_aniso_label
_atom_site_aniso_U_11
_atom_site_aniso_U_22
_atom_site_aniso_U_33
_atom_site_aniso_U_23
_atom_site_aniso_U_13
_atom_site_aniso_U_12
S1 0.0627(14) 0.0592(15) 0.0687(13) -0.0155(11) 0.0428(11) -0.0332(11)
S2 0.0350(10) 0.0590(13) 0.0302(9) -0.0104(8) 0.0087(7) -0.0217(9)
F22 0.036(2) 0.060(3) 0.044(2) 0.011(2) -0.0026(18) -0.016(2)
F23 0.027(2) 0.063(3) 0.075(3) 0.002(2) 0.004(2) -0.014(2)
F25 0.077(3) 0.060(3) 0.033(2) 0.010(2) 0.010(2) -0.028(2)
F26 0.038(2) 0.055(3) 0.037(2) 0.0082(19) -0.0078(17) -0.0115(19)
F32 0.046(2) 0.045(3) 0.038(2) 0.0058(18) -0.0113(18) -0.0123(19)
F33 0.051(3) 0.044(3) 0.047(2) -0.006(2) -0.0026(19) -0.012(2)
F35 0.046(2) 0.057(3) 0.034(2) -0.0005(19) -0.0146(18) -0.006(2)
F36 0.055(3) 0.052(3) 0.037(2) -0.0081(19) -0.0090(19) 0.003(2)
F63B 0.045(2) 0.050(3) 0.061(3) -0.010(2) 0.022(2) -0.022(2)
F63A 0.028(2) 0.092(4) 0.032(2) 0.002(2) 0.0020(17) -0.010(2)
F64B 0.036(2) 0.079(3) 0.0253(19) 0.011(2) 0.0000(16) -0.002(2)
F64A 0.040(2) 0.053(3) 0.054(2) -0.013(2) 0.0179(19) -0.024(2)
F65A 0.035(2) 0.044(3) 0.047(2) -0.0071(18) 0.0092(17) -0.0170(19)
F65B 0.032(2) 0.060(3) 0.033(2) 0.0110(19) 0.0058(16) -0.0068(19)
F66A 0.032(2) 0.068(3) 0.039(2) -0.017(2) 0.0070(17) -0.020(2)
F66B 0.035(2) 0.070(3) 0.040(2) 0.023(2) 0.0051(18) -0.001(2)
F67A 0.031(2) 0.043(3) 0.039(2) 0.0075(18) 0.0057(16) -0.0070(17)
F67B 0.032(2) 0.058(3) 0.039(2) -0.0127(19) 0.0092(17) -0.019(2)
F68A 0.034(2) 0.047(3) 0.050(2) 0.012(2) 0.0068(18) -0.0099(19)
F68B 0.029(2) 0.072(3) 0.034(2) -0.007(2) 0.0024(16) -0.014(2)
F69A 0.035(2) 0.067(3) 0.0273(19) 0.0005(18) 0.0008(16) -0.012(2)
F69B 0.037(2) 0.040(3) 0.054(2) -0.0002(19) 0.0162(18) -0.0125(19)
F70A 0.031(2) 0.054(3) 0.0309(19) 0.0003(17) -0.0005(16) -0.0134(18)
F70B 0.034(2) 0.044(3) 0.043(2) -0.0013(18) 0.0075(17) -0.0150(19)
F71A 0.037(2) 0.042(3) 0.052(2) -0.0001(19) 0.0089(18) -0.0177(19)
F71B 0.036(2) 0.059(3) 0.036(2) 0.0108(19) 0.0026(17) -0.011(2)
F72A 0.041(2) 0.063(3) 0.062(3) 0.010(2) 0.024(2) -0.009(2)
F72B 0.031(2) 0.059(3) 0.052(2) 0.004(2) -0.0031(19) -0.009(2)
F72C 0.041(2) 0.059(3) 0.050(2) -0.015(2) 0.0088(19) -0.013(2)
F83A 0.031(2) 0.056(3) 0.0278(19) -0.0018(17) 0.0029(16) -0.0141(18)
F83B 0.042(2) 0.045(3) 0.044(2) -0.0116(19) 0.0099(18) -0.014(2)
F84A 0.037(2) 0.060(3) 0.030(2) 0.0070(18) 0.0052(17) -0.0085(19)
F84B 0.044(2) 0.040(3) 0.057(2) -0.006(2) 0.0156(19) -0.020(2)
F85A 0.043(2) 0.043(3) 0.050(2) -0.0032(19) 0.0157(19) -0.0162(19)
F85B 0.031(2) 0.074(3) 0.030(2) 0.0021(19) 0.0003(16) -0.013(2)
F86A 0.036(2) 0.041(3) 0.053(2) 0.0091(19) 0.0144(18) -0.0091(18)
F86B 0.034(2) 0.071(3) 0.0289(19) -0.0095(19) 0.0038(16) -0.018(2)
F87A 0.038(2) 0.046(3) 0.044(2) 0.0098(19) 0.0088(17) -0.0086(19)
F87B 0.034(2) 0.069(3) 0.032(2) -0.0146(19) 0.0015(16) -0.019(2)
F88A 0.039(2) 0.059(3) 0.039(2) -0.0131(19) 0.0041(17) -0.028(2)
F88B 0.039(2) 0.054(3) 0.033(2) 0.0101(18) 0.0036(17) -0.0139(19)
F89A 0.035(2) 0.048(3) 0.0311(19) 0.0105(18) 0.0027(16) -0.0077(18)
F89B 0.031(2) 0.042(3) 0.039(2) -0.0015(17) 0.0023(16) -0.0170(18)
F90A 0.033(2) 0.073(3) 0.031(2) 0.008(2) -0.0015(16) -0.015(2)
F90B 0.043(2) 0.053(3) 0.044(2) -0.0047(19) 0.0082(18) -0.026(2)
F91A 0.036(2) 0.063(3) 0.0292(19) 0.0004(18) 0.0009(16) -0.019(2)
F91B 0.043(2) 0.049(3) 0.051(2) 0.001(2) 0.0049(19) -0.013(2)
F92A 0.048(3) 0.078(4) 0.054(3) 0.006(2) 0.010(2) -0.033(2)
F92B 0.038(3) 0.111(4) 0.061(3) -0.028(3) 0.018(2) -0.024(3)
F92C 0.032(2) 0.101(4) 0.054(3) 0.009(3) -0.005(2) -0.019(2)
N1 0.022(3) 0.039(3) 0.023(3) 0.002(2) 0.002(2) -0.009(2)
N2 0.025(3) 0.040(4) 0.022(3) -0.004(2) 0.009(2) -0.009(2)
C1 0.029(4) 0.038(4) 0.031(3) 0.003(3) 0.004(3) -0.011(3)
C2 0.032(4) 0.045(5) 0.028(3) -0.006(3) 0.003(3) -0.011(3)
C3 0.035(4) 0.040(5) 0.035(4) -0.001(3) 0.006(3) -0.019(3)
C4 0.021(3) 0.036(4) 0.028(3) 0.001(3) 0.006(3) -0.004(3)
C5 0.026(3) 0.038(4) 0.021(3) 0.002(3) 0.002(2) -0.011(3)
C6 0.020(3) 0.039(4) 0.030(3) 0.000(3) 0.005(3) 0.000(3)
C7 0.027(3) 0.047(5) 0.029(3) 0.008(3) 0.005(3) -0.013(3)
C8 0.033(4) 0.042(5) 0.025(3) -0.003(3) 0.009(3) -0.009(3)
C9 0.028(3) 0.033(4) 0.025(3) -0.002(3) 0.004(3) -0.006(3)
C10 0.029(4) 0.034(4) 0.030(3) -0.004(3) 0.004(3) -0.009(3)
C21 0.026(3) 0.043(4) 0.025(3) -0.003(3) 0.006(3) -0.013(3)
C22 0.030(4) 0.052(5) 0.031(3) 0.007(3) 0.000(3) -0.013(3)
C23 0.018(3) 0.045(5) 0.058(5) -0.003(4) 0.009(3) -0.009(3)
C24 0.037(4) 0.036(4) 0.042(4) -0.006(3) 0.023(3) -0.012(3)
C25 0.054(5) 0.050(5) 0.024(3) 0.006(3) 0.007(3) -0.021(4)
C26 0.024(3) 0.047(5) 0.027(3) 0.004(3) 0.009(3) -0.002(3)
C31 0.026(3) 0.039(5) 0.026(3) -0.001(3) 0.007(3) -0.012(3)
C32 0.026(3) 0.034(4) 0.030(3) -0.002(3) -0.001(3) -0.010(3)
C33 0.027(3) 0.030(4) 0.039(4) 0.001(3) 0.004(3) -0.006(3)
C34 0.029(4) 0.045(5) 0.030(3) -0.009(3) 0.007(3) -0.015(3)
C35 0.025(3) 0.048(5) 0.029(3) 0.001(3) 0.000(3) -0.004(3)
C36 0.033(4) 0.034(5) 0.032(4) -0.008(3) 0.007(3) 0.000(3)
C61 0.037(4) 0.067(6) 0.042(4) -0.004(4) 0.015(3) -0.017(4)
C62 0.034(4) 0.046(5) 0.038(4) 0.001(3) 0.007(3) -0.012(3)
C63 0.044(4) 0.045(5) 0.028(3) 0.004(3) 0.003(3) -0.021(4)
C64 0.030(4) 0.038(5) 0.036(4) 0.004(3) 0.006(3) -0.012(3)
C65 0.031(4) 0.029(4) 0.032(3) 0.007(3) 0.004(3) -0.007(3)
C66 0.035(4) 0.043(5) 0.025(3) 0.001(3) 0.003(3) -0.009(3)
C67 0.035(4) 0.040(5) 0.032(3) -0.001(3) 0.009(3) -0.019(3)
C68 0.035(4) 0.041(5) 0.031(3) -0.002(3) -0.002(3) -0.018(3)
C69 0.027(4) 0.038(5) 0.035(4) 0.000(3) 0.003(3) -0.011(3)
C70 0.031(4) 0.041(5) 0.032(3) 0.000(3) -0.001(3) -0.019(3)
C71 0.025(3) 0.033(4) 0.038(4) 0.001(3) -0.001(3) -0.008(3)
C72 0.020(3) 0.038(5) 0.045(4) 0.005(3) 0.005(3) -0.004(3)
C81 0.041(4) 0.042(5) 0.035(4) -0.004(3) 0.013(3) -0.012(3)
C82 0.038(4) 0.042(4) 0.029(3) -0.002(3) 0.014(3) -0.014(3)
C83 0.027(3) 0.042(4) 0.024(3) -0.005(3) -0.005(3) -0.012(3)
C84 0.035(4) 0.041(5) 0.024(3) 0.007(3) -0.003(3) -0.012(3)
C85 0.033(4) 0.040(5) 0.030(3) -0.008(3) 0.001(3) -0.019(3)
C86 0.030(4) 0.045(5) 0.033(4) -0.005(3) 0.002(3) -0.020(3)
C87 0.037(4) 0.041(5) 0.029(3) -0.002(3) 0.005(3) -0.015(3)
C88 0.028(3) 0.031(4) 0.027(3) -0.002(3) 0.003(3) -0.008(3)
C89 0.031(4) 0.032(4) 0.035(4) -0.002(3) 0.002(3) -0.012(3)
C90 0.038(4) 0.037(4) 0.029(3) 0.001(3) 0.001(3) -0.015(3)
C91 0.036(4) 0.046(5) 0.034(4) 0.006(3) -0.003(3) -0.014(3)
C92 0.027(4) 0.068(6) 0.043(4) -0.001(4) 0.003(3) -0.017(4)
O101 0.087(5) 0.123(6) 0.058(4) -0.008(4) -0.033(4) 0.047(4)
C101 0.068(6) 0.057(6) 0.059(5) -0.001(4) -0.014(5) 0.013(5)
C102 0.065(6) 0.096(8) 0.066(6) 0.007(5) -0.022(5) -0.014(5)
C103 0.098(8) 0.072(7) 0.077(6) 0.016(5) -0.017(6) -0.034(6)
O201 0.053(4) 0.091(5) 0.088(4) -0.021(4) 0.032(3) -0.033(4)
C201 0.043(5) 0.053(5) 0.045(4) -0.004(4) 0.014(4) 0.002(4)
C202 0.054(5) 0.108(8) 0.052(5) -0.012(5) 0.006(4) -0.047(5)
C203 0.145(11) 0.084(8) 0.060(6) -0.002(6) -0.009(6) 0.022(7)

loop_
_atom_type_symbol
_atom_type_description
_atom_type_scat_dispersion_real
_atom_type_scat_dispersion_imag
_atom_type_scat_source
C C 0.0033 0.0016 'International Tables Vol C Tables 4.2.6.8 and 6.1.1.4'
H H 0.0000 0.0000 'International Tables Vol C Tables 4.2.6.8 and 6.1.1.4'
N N 0.0061 0.0033 'International Tables Vol C Tables 4.2.6.8 and 6.1.1.4'
O O 0.0106 0.0060 'International Tables Vol C Tables 4.2.6.8 and 6.1.1.4'
F F 0.0171 0.0103 'International Tables Vol C Tables 4.2.6.8 and 6.1.1.4'
S S 0.1246 0.1234 'International Tables Vol C Tables 4.2.6.8 and 6.1.1.4'

loop_
_geom_angle_atom_site_label_1
_geom_angle_atom_site_label_2
_geom_angle_atom_site_label_3
_geom_angle
_geom_angle_site_symmetry_1
_geom_angle_site_symmetry_3
_geom_angle_publ_flag
C24 S1 C61 102.6(3) . . ?
C34 S2 C81 100.1(3) . . ?
C1 N1 C4 108.3(5) . . ?
C9 N2 C6 107.4(5) . . ?
N1 C1 C10 124.9(5) . 2_666 ?
N1 C1 C2 108.2(5) . . ?
C10 C1 C2 126.9(6) 2_666 . ?
C3 C2 C1 107.7(6) . . ?
C2 C3 C4 108.2(5) . . ?
N1 C4 C5 124.0(5) . . ?
N1 C4 C3 107.6(5) . . ?
C5 C4 C3 128.4(5) . . ?
C6 C5 C4 126.0(5) . . ?
C6 C5 C21 118.0(5) . . ?
C4 C5 C21 116.0(5) . . ?
N2 C6 C5 126.3(5) . . ?
N2 C6 C7 108.8(5) . . ?
C5 C6 C7 124.9(5) . . ?
C8 C7 C6 107.5(5) . . ?
C7 C8 C9 107.7(6) . . ?
N2 C9 C10 126.5(5) . . ?
N2 C9 C8 108.6(5) . . ?
C10 C9 C8 124.8(6) . . ?
C9 C10 C1 127.8(6) . 2_666 ?
C9 C10 C31 115.6(5) . . ?
C1 C10 C31 116.7(5) 2_666 . ?
C22 C21 C26 115.9(5) . . ?
C22 C21 C5 121.7(5) . . ?
C26 C21 C5 122.4(6) . . ?
F22 C22 C21 119.7(5) . . ?
F22 C22 C23 117.9(6) . . ?
C21 C22 C23 122.4(6) . . ?
F23 C23 C24 120.9(5) . . ?
F23 C23 C22 117.2(6) . . ?
C24 C23 C22 121.9(6) . . ?
C23 C24 C25 116.9(5) . . ?
C23 C24 S1 121.0(5) . . ?
C25 C24 S1 121.7(5) . . ?
F25 C25 C26 118.2(6) . . ?
F25 C25 C24 120.6(5) . . ?
C26 C25 C24 121.1(6) . . ?
F26 C26 C25 118.5(6) . . ?
F26 C26 C21 119.8(5) . . ?
C25 C26 C21 121.7(6) . . ?
C32 C31 C36 116.1(6) . . ?
C32 C31 C10 123.8(6) . . ?
C36 C31 C10 119.9(6) . . ?
F32 C32 C31 119.4(5) . . ?
F32 C32 C33 118.2(6) . . ?
C31 C32 C33 122.3(6) . . ?
F33 C33 C32 119.2(6) . . ?
F33 C33 C34 119.7(6) . . ?
C32 C33 C34 121.0(6) . . ?
C35 C34 C33 116.9(6) . . ?
C35 C34 S2 121.2(5) . . ?
C33 C34 S2 121.9(6) . . ?
C34 C35 F35 120.7(6) . . ?
C34 C35 C36 122.6(6) . . ?
F35 C35 C36 116.7(6) . . ?
F36 C36 C35 120.4(6) . . ?
F36 C36 C31 118.5(6) . . ?
C35 C36 C31 121.1(6) . . ?
C62 C61 S1 108.0(5) . . ?
C63 C62 C61 114.2(6) . . ?
F63B C63 F63A 105.5(5) . . ?
F63B C63 C62 110.6(5) . . ?
F63A C63 C62 111.1(6) . . ?
F63B C63 C64 108.7(6) . . ?
F63A C63 C64 106.7(5) . . ?
C62 C63 C64 113.8(6) . . ?
F64A C64 F64B 107.1(5) . . ?
F64A C64 C63 107.7(5) . . ?
F64B C64 C63 107.6(5) . . ?
F64A C64 C65 107.9(4) . . ?
F64B C64 C65 107.8(5) . . ?
C63 C64 C65 118.2(5) . . ?
F65A C65 F65B 108.0(5) . . ?
F65A C65 C64 109.0(4) . . ?
F65B C65 C64 108.0(5) . . ?
F65A C65 C66 108.8(5) . . ?
F65B C65 C66 108.0(4) . . ?
C64 C65 C66 114.7(5) . . ?
F66A C66 F66B 108.3(5) . . ?
F66A C66 C65 109.0(5) . . ?
F66B C66 C65 108.3(5) . . ?
F66A C66 C67 108.6(5) . . ?
F66B C66 C67 107.7(5) . . ?
C65 C66 C67 114.9(5) . . ?
F67B C67 F67A 109.3(5) . . ?
F67B C67 C66 108.4(5) . . ?
F67A C67 C66 108.3(5) . . ?
F67B C67 C68 108.6(5) . . ?
F67A C67 C68 108.7(5) . . ?
C66 C67 C68 113.5(5) . . ?
F68A C68 F68B 108.2(5) . . ?
F68A C68 C69 108.6(5) . . ?
F68B C68 C69 108.3(5) . . ?
F68A C68 C67 109.2(5) . . ?
F68B C68 C67 108.9(5) . . ?
C69 C68 C67 113.5(5) . . ?
F69B C69 F69A 108.6(5) . . ?
F69B C69 C68 108.5(5) . . ?
F69A C69 C68 108.2(5) . . ?
F69B C69 C70 108.8(5) . . ?
F69A C69 C70 108.8(5) . . ?
C68 C69 C70 113.9(5) . . ?
F70B C70 F70A 108.9(5) . . ?
F70B C70 C71 109.4(5) . . ?
F70A C70 C71 108.3(5) . . ?
F70B C70 C69 108.6(5) . . ?
F70A C70 C69 108.6(5) . . ?
C71 C70 C69 113.0(5) . . ?
F71B C71 F71A 108.9(5) . . ?
F71B C71 C72 108.6(5) . . ?
F71A C71 C72 106.9(5) . . ?
F71B C71 C70 108.6(5) . . ?
F71A C71 C70 108.0(5) . . ?
C72 C71 C70 115.7(5) . . ?
F72B C72 F72C 108.9(5) . . ?
F72B C72 F72A 108.6(5) . . ?
F72C C72 F72A 107.6(5) . . ?
F72B C72 C71 111.7(5) . . ?
F72C C72 C71 111.8(5) . . ?
F72A C72 C71 108.2(5) . . ?
C82 C81 S2 111.9(4) . . ?
C83 C82 C81 111.3(5) . . ?
F83A C83 F83B 106.2(5) . . ?
F83A C83 C82 110.4(5) . . ?
F83B C83 C82 110.1(5) . . ?
F83A C83 C84 107.2(5) . . ?
F83B C83 C84 108.5(5) . . ?
C82 C83 C84 114.1(5) . . ?
F84B C84 F84A 108.5(5) . . ?
F84B C84 C83 107.8(5) . . ?
F84A C84 C83 109.3(5) . . ?
F84B C84 C85 107.1(5) . . ?
F84A C84 C85 107.7(5) . . ?
C83 C84 C85 116.2(5) . . ?
F85A C85 F85B 108.6(5) . . ?
F85A C85 C84 108.9(5) . . ?
F85B C85 C84 108.6(5) . . ?
F85A C85 C86 108.3(5) . . ?
F85B C85 C86 107.8(5) . . ?
C84 C85 C86 114.5(5) . . ?
F86A C86 F86B 108.4(5) . . ?
F86A C86 C87 109.3(5) . . ?
F86B C86 C87 108.1(5) . . ?
F86A C86 C85 109.6(5) . . ?
F86B C86 C85 108.4(5) . . ?
C87 C86 C85 112.9(5) . . ?
F87A C87 F87B 109.3(5) . . ?
F87A C87 C86 109.3(5) . . ?
F87B C87 C86 108.5(5) . . ?
F87A C87 C88 108.3(5) . . ?
F87B C87 C88 107.7(5) . . ?
C86 C87 C88 113.6(5) . . ?
F88A C88 F88B 108.8(5) . . ?
F88A C88 C89 108.7(4) . . ?
F88B C88 C89 108.5(5) . . ?
F88A C88 C87 107.9(5) . . ?
F88B C88 C87 109.1(5) . . ?
C89 C88 C87 113.8(5) . . ?
F89B C89 F89A 109.1(5) . . ?
F89B C89 C90 109.7(5) . . ?
F89A C89 C90 108.0(5) . . ?
F89B C89 C88 108.5(5) . . ?
F89A C89 C88 107.7(5) . . ?
C90 C89 C88 113.7(5) . . ?
F90B C90 F90A 108.1(5) . . ?
F90B C90 C91 109.1(5) . . ?
F90A C90 C91 106.6(5) . . ?
F90B C90 C89 109.6(5) . . ?
F90A C90 C89 108.6(5) . . ?
C91 C90 C89 114.7(5) . . ?
F91B C91 F91A 107.7(5) . . ?
F91B C91 C92 108.2(6) . . ?
F91A C91 C92 106.1(5) . . ?
F91B C91 C90 110.4(5) . . ?
F91A C91 C90 107.3(5) . . ?
C92 C91 C90 116.8(6) . . ?
F92A C92 F92B 109.0(6) . . ?
F92A C92 F92C 108.1(6) . . ?
F92B C92 F92C 108.0(6) . . ?
F92A C92 C91 113.0(6) . . ?
F92B C92 C91 109.5(6) . . ?
F92C C92 C91 109.1(5) . . ?
O101 C101 C103 122.7(9) . . ?
O101 C101 C102 120.7(9) . . ?
C103 C101 C102 116.6(8) . . ?
O201 C201 C203 123.1(8) . . ?
O201 C201 C202 121.0(8) . . ?
C203 C201 C202 115.8(8) . . ?

loop_
_geom_bond_atom_site_label_1
_geom_bond_atom_site_label_2
_geom_bond_distance
_geom_bond_site_symmetry_2
_geom_bond_publ_flag
S1 C24 1.763(6) . ?
S1 C61 1.819(7) . ?
S2 C34 1.778(6) . ?
S2 C81 1.825(6) . ?
F22 C22 1.355(7) . ?
F23 C23 1.354(7) . ?
F25 C25 1.339(7) . ?
F26 C26 1.332(7) . ?
F32 C32 1.349(7) . ?
F33 C33 1.332(7) . ?
F35 C35 1.361(7) . ?
F36 C36 1.350(8) . ?
F63B C63 1.351(7) . ?
F63A C63 1.362(7) . ?
F64B C64 1.352(7) . ?
F64A C64 1.349(7) . ?
F65A C65 1.337(7) . ?
F65B C65 1.352(7) . ?
F66A C66 1.346(7) . ?
F66B C66 1.347(7) . ?
F67A C67 1.338(7) . ?
F67B C67 1.336(7) . ?
F68A C68 1.341(7) . ?
F68B C68 1.342(7) . ?
F69A C69 1.349(7) . ?
F69B C69 1.341(7) . ?
F70A C70 1.348(7) . ?
F70B C70 1.332(7) . ?
F71A C71 1.353(7) . ?
F71B C71 1.342(7) . ?
F72A C72 1.337(6) . ?
F72B C72 1.320(7) . ?
F72C C72 1.327(7) . ?
F83A C83 1.357(6) . ?
F83B C83 1.363(7) . ?
F84A C84 1.351(7) . ?
F84B C84 1.349(7) . ?
F85A C85 1.334(7) . ?
F85B C85 1.342(7) . ?
F86A C86 1.334(7) . ?
F86B C86 1.348(7) . ?
F87A C87 1.333(7) . ?
F87B C87 1.343(7) . ?
F88A C88 1.340(7) . ?
F88B C88 1.342(7) . ?
F89A C89 1.352(7) . ?
F89B C89 1.339(7) . ?
F90A C90 1.358(7) . ?
F90B C90 1.333(7) . ?
F91A C91 1.369(7) . ?
F91B C91 1.336(8) . ?
F92A C92 1.314(8) . ?
F92B C92 1.319(8) . ?
F92C C92 1.340(8) . ?
N1 C1 1.367(8) . ?
N1 C4 1.385(6) . ?
N2 C9 1.360(7) . ?
N2 C6 1.377(7) . ?
C1 C10 1.399(8) 2_666 ?
C1 C2 1.434(8) . ?
C2 C3 1.350(8) . ?
C3 C4 1.428(8) . ?
C4 C5 1.399(8) . ?
C5 C6 1.388(8) . ?
C5 C21 1.491(7) . ?
C6 C7 1.441(8) . ?
C7 C8 1.332(8) . ?
C8 C9 1.453(7) . ?
C9 C10 1.386(8) . ?
C10 C1 1.399(8) 2_666 ?
C10 C31 1.502(8) . ?
C21 C22 1.371(8) . ?
C21 C26 1.394(8) . ?
C22 C23 1.386(8) . ?
C23 C24 1.362(9) . ?
C24 C25 1.390(9) . ?
C25 C26 1.389(8) . ?
C31 C32 1.363(9) . ?
C31 C36 1.407(9) . ?
C32 C33 1.371(8) . ?
C33 C34 1.395(9) . ?
C34 C35 1.349(9) . ?
C35 C36 1.364(9) . ?
C61 C62 1.509(8) . ?
C62 C63 1.488(9) . ?
C63 C64 1.531(8) . ?
C64 C65 1.535(8) . ?
C65 C66 1.544(8) . ?
C66 C67 1.556(8) . ?
C67 C68 1.557(9) . ?
C68 C69 1.552(8) . ?
C69 C70 1.561(9) . ?
C70 C71 1.553(8) . ?
C71 C72 1.526(9) . ?
C81 C82 1.519(9) . ?
C82 C83 1.514(7) . ?
C83 C84 1.526(9) . ?
C84 C85 1.555(8) . ?
C85 C86 1.563(9) . ?
C86 C87 1.552(8) . ?
C87 C88 1.562(9) . ?
C88 C89 1.561(8) . ?
C89 C90 1.539(8) . ?
C90 C91 1.538(9) . ?
C91 C92 1.525(9) . ?
O101 C101 1.215(10) . ?
C101 C103 1.479(12) . ?
C101 C102 1.482(11) . ?
O201 C201 1.196(9) . ?
C201 C203 1.484(11) . ?
C201 C202 1.485(10) . ?
